data_7058212
loop_
_publ_author_name
'Ishi-i, Tsutomu'
'Tanaka, Honoka'
'Youfu, Ryusuke'
'Aizawa, Naoya'
'Yasuda, Takuma'
'Kato, Shin-ichiro'
'Matsumoto, Taisuke'

_publ_section_title
;
 Mechanochromic fluorescence based on a combination of acceptor and bulky
 donor moieties: tuning emission color and regulating emission change
 direction
;
_journal_issue 13
_journal_name_full 'New Journal of Chemistry'
_journal_page_first 4998
_journal_paper_doi 10.1039/C8NJ06050A
_journal_volume 43
_journal_year 2019
_chemical_formula_moiety '(C46 H34 N2), C H Cl3'
_chemical_formula_sum 'C47 H35 Cl3 N2'
_chemical_formula_weight 734.17
_space_group_crystal_system monoclinic
_space_group_IT_number 14
_space_group_name_Hall '-P 2ybc'
_space_group_name_H-M_alt 'P 1 21/c 1'
_symmetry_space_group_name_Hall '-P 2ybc'
_symmetry_space_group_name_H-M 'P 1 21/c 1'
_atom_sites_solution_hydrogens geom
_atom_sites_solution_primary direct
_atom_sites_solution_secondary difmap
_audit_update_record
;
2018-09-26 deposited with the CCDC.    2019-02-25 downloaded from the CCDC.
;
_cell_angle_alpha 90.0000
_cell_angle_beta 102.730(7)
_cell_angle_gamma 90.0000
_cell_formula_units_Z 4
_cell_length_a 17.2628(4)
_cell_length_b 18.8662(5)
_cell_length_c 11.5654(3)
_cell_measurement_reflns_used 24143
_cell_measurement_temperature 296
_cell_measurement_theta_max 68.22
_cell_measurement_theta_min 3.52
_cell_volume 3674.07(19)
_computing_cell_refinement 'RAPID AUTO'
_computing_data_collection 'RAPID AUTO (Rigaku, ????)'
_computing_data_reduction 'RAPID AUTO'
_computing_molecular_graphics 'CrystalStructure 4.1'
_computing_publication_material 'CrystalStructure 4.1 (Rigaku, 2014)'
_computing_structure_refinement 'SHELXL2013 (Sheldrick, 2008)'
_computing_structure_solution 'Il Milione (Burla, et al., 2007)'
_diffrn_ambient_temperature 296
_diffrn_detector_area_resol_mean 10.000
_diffrn_measured_fraction_theta_full 0.999
_diffrn_measured_fraction_theta_max 0.999
_diffrn_measurement_device_type 'Rigaku R-AXIS RAPID'
_diffrn_measurement_method \w
_diffrn_radiation_type 'Cu K\a'
_diffrn_radiation_wavelength 1.54187
_diffrn_reflns_av_R_equivalents 0.0790
_diffrn_reflns_Laue_measured_fraction_full 0.999
_diffrn_reflns_Laue_measured_fraction_max 0.999
_diffrn_reflns_limit_h_max 20
_diffrn_reflns_limit_h_min -20
_diffrn_reflns_limit_k_max 22
_diffrn_reflns_limit_k_min -22
_diffrn_reflns_limit_l_max 13
_diffrn_reflns_limit_l_min -13
_diffrn_reflns_number 40948
_diffrn_reflns_point_group_measured_fraction_full 0.999
_diffrn_reflns_point_group_measured_fraction_max 0.999
_diffrn_reflns_theta_full 67.687
_diffrn_reflns_theta_max 68.220
_diffrn_reflns_theta_min 3.518
_diffrn_standards_number 0
_exptl_absorpt_coefficient_mu 2.538
_exptl_absorpt_correction_T_max 0.776
_exptl_absorpt_correction_T_min 0.504
_exptl_absorpt_correction_type multi-scan
_exptl_absorpt_process_details 'ABSCOR (Rigaku, 1995)'
_exptl_crystal_colour colorless
_exptl_crystal_density_diffrn 1.327
_exptl_crystal_density_method 'not measured'
_exptl_crystal_description prism
_exptl_crystal_F_000 1528.00
_exptl_crystal_size_max 0.300
_exptl_crystal_size_mid 0.200
_exptl_crystal_size_min 0.100
_refine_diff_density_max 0.69
_refine_diff_density_min -0.67
_refine_ls_extinction_method none
_refine_ls_goodness_of_fit_ref 1.050
_refine_ls_hydrogen_treatment constr
_refine_ls_number_parameters 469
_refine_ls_number_reflns 6721
_refine_ls_number_restraints 0
_refine_ls_R_factor_all 0.1178
_refine_ls_R_factor_gt 0.0732
_refine_ls_shift/su_max 0.000
_refine_ls_structure_factor_coef Fsqd
_refine_ls_weighting_details 'w = 1/[\s^2^(Fo^2^)+(0.0189P)^2^+6.1588P] where P=(Fo^2^+2Fc^2^)/3'
_refine_ls_weighting_scheme calc
_refine_ls_wR_factor_gt 0.1191
_refine_ls_wR_factor_ref 0.1346
_reflns_number_gt 4517
_reflns_number_total 6721
_reflns_threshold_expression F^2^>2.0\s(F^2^)
_cod_data_source_file c8nj06050a2.cif
_cod_data_source_block ishi-i1601b
_cod_depositor_comments 'Adding full bibliography for 7058206--7058213.cif.'
_cod_original_cell_volume 3674.08(18)
_cod_database_code 7058212
_shelxl_res_file
;
TITL ishi-i1601b
CELL  1.54187 17.26281 18.86619 11.56544 90.00000 102.73000 90.00000
ZERR  4 0.00040 0.00046 0.00027 0.00000 0.00720 0.00000
LATT 1
SYMM    -X, .50+Y, .50-Z
SFAC C H N CL
UNIT 188 140 8 12
L.S. 20
FMAP 2
PLAN -21
WPDB -2
HTAB
BOND $H
CONF
LIST 4
TEMP 23.0
ACTA
SIZE 0.300 0.200 0.100
WGHT    0.018900    6.158800
FVAR       0.42626
CL1   4    0.314162   -0.015585    1.058944    11.00000    0.05792    0.05234 =
         0.09441   -0.02860    0.01582   -0.00764
CL2   4    0.184790   -0.114946    1.021467    11.00000    0.03608    0.06890 =
         0.04998    0.00941    0.01072   -0.00329
CL3   4    0.312596   -0.131527    0.898415    11.00000    0.03930    0.05457 =
         0.03469   -0.00364    0.00506    0.00515
N1    3    0.478190    0.165234    1.112884    11.00000    0.03353    0.03326 =
         0.01884    0.00259   -0.00027   -0.01073
N2    3    0.027177    0.147803   -0.075439    11.00000    0.03190    0.03409 =
         0.01665   -0.00263    0.00298    0.00675
C1    1    0.275878    0.066337    0.582242    11.00000    0.02382    0.02977 =
         0.02191    0.00377    0.00469   -0.00106
C2    1    0.290217    0.132843    0.641810    11.00000    0.02700    0.03238 =
         0.01844    0.00173    0.00159   -0.00197
C3    1    0.255428    0.192164    0.585652    11.00000    0.04350    0.02602 =
         0.02407   -0.00010    0.00046   -0.00259
AFIX  43
H3    2    0.261731    0.235225    0.625773    11.00000   -1.20000
AFIX   0
C4    1    0.210355    0.189732    0.468769    11.00000    0.03824    0.02943 =
         0.02290    0.00319   -0.00013    0.00327
AFIX  43
H4    2    0.188162    0.231304    0.432777    11.00000   -1.20000
AFIX   0
C5    1    0.198365    0.127260    0.406510    11.00000    0.02062    0.02863 =
         0.02466   -0.00216    0.00360   -0.00124
C6    1    0.229452    0.063069    0.464120    11.00000    0.02339    0.02524 =
         0.02376    0.00057    0.00429    0.00158
C7    1    0.212166   -0.003942    0.409857    11.00000    0.02916    0.03269 =
         0.02204   -0.00251    0.00657   -0.00117
AFIX  43
H7    2    0.181066   -0.006588    0.333316    11.00000   -1.20000
AFIX   0
C8    1    0.240243   -0.064572    0.467685    11.00000    0.03686    0.02406 =
         0.03222   -0.00305    0.00817   -0.00026
AFIX  43
H8    2    0.227999   -0.108118    0.430454    11.00000   -1.20000
AFIX   0
C9    1    0.287677   -0.062035    0.583403    11.00000    0.03346    0.02999 =
         0.03247    0.00566    0.01044    0.00609
AFIX  43
H9    2    0.307190   -0.103703    0.622053    11.00000   -1.20000
AFIX   0
C10   1    0.304960    0.001786    0.638747    11.00000    0.02314    0.03511 =
         0.02247    0.00408    0.00542   -0.00012
AFIX  43
H10   2    0.336468    0.003020    0.715123    11.00000   -1.20000
AFIX   0
C11   1    0.340031    0.138063    0.764790    11.00000    0.03099    0.02415 =
         0.02111   -0.00169    0.00151   -0.00317
C12   1    0.305111    0.147156    0.860240    11.00000    0.03053    0.06327 =
         0.02040   -0.00322   -0.00019   -0.00016
AFIX  43
H12   2    0.250021    0.147308    0.847855    11.00000   -1.20000
AFIX   0
C13   1    0.350091    0.156010    0.973435    11.00000    0.02917    0.05849 =
         0.01911   -0.00057    0.00677    0.00340
AFIX  43
H13   2    0.324920    0.162325    1.035985    11.00000   -1.20000
AFIX   0
C14   1    0.432409    0.155644    0.995502    11.00000    0.02802    0.02933 =
         0.01867    0.00113   -0.00017   -0.00155
C15   1    0.468292    0.145504    0.900128    11.00000    0.02427    0.04150 =
         0.02617    0.00165    0.00275   -0.00184
AFIX  43
H15   2    0.523369    0.144096    0.912704    11.00000   -1.20000
AFIX   0
C16   1    0.422554    0.137551    0.787251    11.00000    0.03119    0.04025 =
         0.01991   -0.00147    0.00629   -0.00019
AFIX  43
H16   2    0.447510    0.131683    0.724366    11.00000   -1.20000
AFIX   0
C17   1    0.456704    0.124973    1.206015    11.00000    0.02516    0.03201 =
         0.01922    0.00276   -0.00184   -0.00332
C18   1    0.475263    0.053796    1.217402    11.00000    0.03911    0.03439 =
         0.02985    0.00100    0.01195    0.00074
AFIX  43
H18   2    0.500971    0.031968    1.164236    11.00000   -1.20000
AFIX   0
C19   1    0.455396    0.014974    1.308495    11.00000    0.04611    0.03398 =
         0.04456    0.00724    0.01289    0.00082
AFIX  43
H19   2    0.468324   -0.032891    1.316664    11.00000   -1.20000
AFIX   0
C20   1    0.416644    0.046764    1.387019    11.00000    0.03498    0.04288 =
         0.02945    0.01061    0.00314   -0.00745
AFIX  43
H20   2    0.403262    0.020365    1.447671    11.00000   -1.20000
AFIX   0
C21   1    0.397790    0.117720    1.375439    11.00000    0.02508    0.04700 =
         0.02787   -0.00054    0.00546   -0.00810
AFIX  43
H21   2    0.372036    0.139292    1.428789    11.00000   -1.20000
AFIX   0
C22   1    0.417044    0.157078    1.284623    11.00000    0.02954    0.03176 =
         0.02620    0.00093    0.00433   -0.00185
AFIX  43
H22   2    0.403507    0.204807    1.276213    11.00000   -1.20000
AFIX   0
C23   1    0.532587    0.221267    1.142718    11.00000    0.02357    0.02700 =
         0.01962   -0.00076    0.00327    0.00094
C24   1    0.584067    0.223530    1.254717    11.00000    0.02627    0.03386 =
         0.02332    0.00108    0.00398   -0.00131
AFIX  43
H24   2    0.581958    0.187742    1.309235    11.00000   -1.20000
AFIX   0
C25   1    0.637872    0.278139    1.285264    11.00000    0.03001    0.04858 =
         0.02135   -0.00708    0.00233   -0.00473
AFIX  43
H25   2    0.671219    0.278986    1.360317    11.00000   -1.20000
AFIX   0
C26   1    0.642675    0.331420    1.205670    11.00000    0.03499    0.04109 =
         0.03428   -0.00897    0.01046   -0.01506
AFIX  43
H26   2    0.679361    0.367915    1.226044    11.00000   -1.20000
AFIX   0
C27   1    0.592137    0.329688    1.095275    11.00000    0.04469    0.03211 =
         0.03203    0.00058    0.01234   -0.00181
AFIX  43
H27   2    0.594623    0.365772    1.041428    11.00000   -1.20000
AFIX   0
C28   1    0.537837    0.275420    1.062958    11.00000    0.02701    0.03020 =
         0.02183   -0.00101    0.00094   -0.00085
AFIX  43
H28   2    0.504715    0.275082    0.987718    11.00000   -1.20000
AFIX   0
C29   1    0.152967    0.128271    0.280779    11.00000    0.03106    0.02353 =
         0.01735    0.00002    0.00142   -0.00102
C30   1    0.188139    0.110696    0.187519    11.00000    0.02519    0.03449 =
         0.02095    0.00057    0.00249    0.00865
AFIX  43
H30   2    0.240240    0.094343    0.203912    11.00000   -1.20000
AFIX   0
C31   1    0.147354    0.116997    0.070915    11.00000    0.03222    0.03517 =
         0.01804   -0.00107    0.00937    0.00223
AFIX  43
H31   2    0.172868    0.106241    0.010181    11.00000   -1.20000
AFIX   0
C32   1    0.068222    0.139341    0.043174    11.00000    0.02461    0.02615 =
         0.01698    0.00140   -0.00181    0.00354
C33   1    0.031886    0.153175    0.136835    11.00000    0.02696    0.02894 =
         0.02488    0.00103    0.00767    0.00192
AFIX  43
H33   2   -0.021524    0.165684    0.120978    11.00000   -1.20000
AFIX   0
C34   1    0.073754    0.148650    0.252860    11.00000    0.02897    0.02995 =
         0.02045    0.00189    0.00596    0.00222
AFIX  43
H34   2    0.048366    0.159486    0.313700    11.00000   -1.20000
AFIX   0
C35   1   -0.029895    0.202591   -0.109181    11.00000    0.02769    0.02594 =
         0.02099    0.00328    0.00649    0.00188
C36   1   -0.090811    0.195284   -0.209410    11.00000    0.02974    0.03838 =
         0.02353   -0.00068    0.00252    0.00373
AFIX  43
H36   2   -0.094021    0.154398   -0.255142    11.00000   -1.20000
AFIX   0
C37   1   -0.146665    0.248290   -0.241678    11.00000    0.03010    0.04684 =
         0.02938    0.00346    0.00123    0.00578
AFIX  43
H37   2   -0.186517    0.243149   -0.309825    11.00000   -1.20000
AFIX   0
C38   1   -0.143871    0.308869   -0.173646    11.00000    0.03558    0.03864 =
         0.03972    0.00794    0.01138    0.01039
AFIX  43
H38   2   -0.182264    0.343927   -0.194694    11.00000   -1.20000
AFIX   0
C39   1   -0.083636    0.316723   -0.074410    11.00000    0.04165    0.03080 =
         0.02701    0.00247    0.01109    0.00362
AFIX  43
H39   2   -0.081303    0.357365   -0.028262    11.00000   -1.20000
AFIX   0
C40   1   -0.026538    0.264581   -0.042835    11.00000    0.03086    0.03337 =
         0.01781    0.00371    0.00274    0.00044
AFIX  43
H40   2    0.014535    0.270988    0.023408    11.00000   -1.20000
AFIX   0
C41   1    0.048534    0.105574   -0.165737    11.00000    0.02379    0.03172 =
         0.01516   -0.00355    0.00070    0.00023
C42   1    0.047825    0.032225   -0.158448    11.00000    0.03793    0.03439 =
         0.02558    0.00012    0.01090   -0.00409
AFIX  43
H42   2    0.032935    0.010455   -0.094535    11.00000   -1.20000
AFIX   0
C43   1    0.069128   -0.008791   -0.245654    11.00000    0.04411    0.02998 =
         0.03158   -0.00385    0.01008   -0.00267
AFIX  43
H43   2    0.069733   -0.057926   -0.239057    11.00000   -1.20000
AFIX   0
C44   1    0.089505    0.022903   -0.342484    11.00000    0.04154    0.03577 =
         0.02466   -0.00981    0.01002    0.00110
AFIX  43
H44   2    0.102709   -0.004720   -0.401908    11.00000   -1.20000
AFIX   0
C45   1    0.090105    0.095784   -0.350288    11.00000    0.03692    0.03467 =
         0.02200    0.00222    0.00902    0.00346
AFIX  43
H45   2    0.103781    0.117318   -0.415328    11.00000   -1.20000
AFIX   0
C46   1    0.070519    0.137220   -0.262122    11.00000    0.03021    0.03017 =
         0.02272    0.00110    0.00490    0.00293
AFIX  43
H46   2    0.072087    0.186364   -0.267447    11.00000   -1.20000
AFIX   0
C47   1    0.253677   -0.071014    0.955155    11.00000    0.03048    0.04560 =
         0.04458    0.00961    0.00545    0.00567
AFIX  13
H47   2    0.224529   -0.041804    0.889813    11.00000   -1.20000
AFIX   0
HKLF 4
 
REM  ishi-i1601b
REM R1 =  0.0732 for    4517 Fo > 4sig(Fo)  and  0.1178 for all    6721 data
REM    469 parameters refined using      0 restraints
 
END  
     
WGHT      0.0189      6.1711 

REM No hydrogen bonds found for HTAB generation

REM Highest difference peak  0.688,  deepest hole -0.670,  1-sigma level  0.060
Q1    1   0.2948  0.0093  0.9775  11.00000  0.05    0.69
Q2    1   0.3493 -0.1711  0.9754  11.00000  0.05    0.32
Q3    1   0.3618 -0.1018  0.9669  11.00000  0.05    0.31
Q4    1   0.3123 -0.1195  0.9988  11.00000  0.05    0.29
Q5    1   0.2246 -0.1509  1.0975  11.00000  0.05    0.29
Q6    1   0.2591 -0.1331  0.8206  11.00000  0.05    0.28
Q7    1   0.3272 -0.0988  0.9936  11.00000  0.05    0.28
Q8    1   0.1824 -0.1289  1.1172  11.00000  0.05    0.26
Q9    1   0.1818  0.1246  0.3443  11.00000  0.05    0.26
Q10   1   0.3146 -0.1179  0.7959  11.00000  0.05    0.25
Q11   1   0.1285 -0.1181  0.9452  11.00000  0.05    0.23
Q12   1   0.2434 -0.0468  1.0710  11.00000  0.05    0.23
Q13   1   0.0071  0.1095 -0.2395  11.00000  0.05    0.23
Q14   1   0.4442 -0.0462  1.0644  11.00000  0.05    0.23
Q15   1   0.3030 -0.2318  1.1050  11.00000  0.05    0.22
Q16   1   0.3762 -0.0412  1.0170  11.00000  0.05    0.22
Q17   1   0.0755 -0.1667  0.9184  11.00000  0.05    0.22
Q18   1   0.4441  0.0841  1.4770  11.00000  0.05    0.21
Q19   1   0.1721  0.1557  0.4357  11.00000  0.05    0.21
Q20   1   0.3723  0.0380  1.1176  11.00000  0.05    0.21
Q21   1  -0.0264  0.2624  0.0451  11.00000  0.05    0.20
;

loop_
_symmetry_equiv_pos_site_id
_space_group_symop_operation_xyz
1 +X,+Y,+Z
2 -X,1/2+Y,1/2-Z
3 -X,-Y,-Z
4 +X,1/2-Y,1/2+Z

loop_
_atom_site_label
_atom_site_type_symbol
_atom_site_fract_x
_atom_site_fract_y
_atom_site_fract_z
_atom_site_U_iso_or_equiv
_atom_site_adp_type
_atom_site_occupancy
_atom_site_site_symmetry_multiplicity
_atom_site_calc_flag
_atom_site_refinement_flags
Cl1 Cl 0.31416(7) -0.01559(6) 1.05894(12) 0.0684(4) Uani 1 4 d .
Cl2 Cl 0.18479(6) -0.11495(6) 1.02147(10) 0.0515(3) Uani 1 4 d .
Cl3 Cl 0.31260(6) -0.13153(6) 0.89842(9) 0.0433(3) Uani 1 4 d .
N1 N 0.47819(17) 0.16523(16) 1.1129(2) 0.0295(7) Uani 1 4 d .
N2 N 0.02718(17) 0.14780(16) -0.0754(2) 0.0279(7) Uani 1 4 d .
C1 C 0.2759(2) 0.06634(19) 0.5822(3) 0.0252(8) Uani 1 4 d .
C2 C 0.2902(2) 0.13284(19) 0.6418(3) 0.0265(8) Uani 1 4 d .
C3 C 0.2554(2) 0.1922(2) 0.5857(3) 0.0323(9) Uani 1 4 d .
C4 C 0.2104(2) 0.1897(2) 0.4688(3) 0.0312(9) Uani 1 4 d .
C5 C 0.1984(2) 0.12726(19) 0.4065(3) 0.0249(8) Uani 1 4 d .
C6 C 0.2294(2) 0.06307(19) 0.4641(3) 0.0243(8) Uani 1 4 d .
C7 C 0.2122(2) -0.00394(19) 0.4099(3) 0.0278(9) Uani 1 4 d .
C8 C 0.2402(2) -0.0646(2) 0.4677(3) 0.0310(9) Uani 1 4 d .
C9 C 0.2877(2) -0.0620(2) 0.5834(3) 0.0315(9) Uani 1 4 d .
C10 C 0.3050(2) 0.00179(19) 0.6388(3) 0.0268(8) Uani 1 4 d .
C11 C 0.3400(2) 0.13806(18) 0.7648(3) 0.0261(8) Uani 1 4 d .
C12 C 0.3051(2) 0.1472(2) 0.8602(3) 0.0390(10) Uani 1 4 d .
C13 C 0.3501(2) 0.1560(2) 0.9734(3) 0.0354(10) Uani 1 4 d .
C14 C 0.4324(2) 0.15564(19) 0.9955(3) 0.0262(8) Uani 1 4 d .
C15 C 0.4683(2) 0.14550(19) 0.9001(3) 0.0311(9) Uani 1 4 d .
C16 C 0.4225(2) 0.13755(19) 0.7873(3) 0.0303(9) Uani 1 4 d .
C17 C 0.4567(2) 0.12497(19) 1.2060(3) 0.0265(8) Uani 1 4 d .
C18 C 0.4753(2) 0.0538(2) 1.2174(3) 0.0338(9) Uani 1 4 d .
C19 C 0.4554(2) 0.0150(2) 1.3085(4) 0.0411(10) Uani 1 4 d .
C20 C 0.4166(2) 0.0468(2) 1.3870(3) 0.0364(10) Uani 1 4 d .
C21 C 0.3978(2) 0.1177(2) 1.3754(3) 0.0334(9) Uani 1 4 d .
C22 C 0.4170(2) 0.1571(2) 1.2846(3) 0.0294(9) Uani 1 4 d .
C23 C 0.5326(2) 0.22127(18) 1.1427(3) 0.0236(8) Uani 1 4 d .
C24 C 0.5841(2) 0.22353(19) 1.2547(3) 0.0280(9) Uani 1 4 d .
C25 C 0.6379(2) 0.2781(2) 1.2853(3) 0.0338(10) Uani 1 4 d .
C26 C 0.6427(2) 0.3314(2) 1.2057(3) 0.0363(10) Uani 1 4 d .
C27 C 0.5921(2) 0.3297(2) 1.0953(3) 0.0357(10) Uani 1 4 d .
C28 C 0.5378(2) 0.27542(19) 1.0630(3) 0.0270(8) Uani 1 4 d .
C29 C 0.1530(2) 0.12827(18) 0.2808(3) 0.0246(8) Uani 1 4 d .
C30 C 0.1881(2) 0.11070(19) 0.1875(3) 0.0273(9) Uani 1 4 d .
C31 C 0.1474(2) 0.11700(19) 0.0709(3) 0.0279(9) Uani 1 4 d .
C32 C 0.0682(2) 0.13934(18) 0.0432(3) 0.0236(8) Uani 1 4 d .
C33 C 0.0319(2) 0.15318(18) 0.1368(3) 0.0266(8) Uani 1 4 d .
C34 C 0.0737(2) 0.14865(18) 0.2529(3) 0.0264(8) Uani 1 4 d .
C35 C -0.0299(2) 0.20259(18) -0.1092(3) 0.0247(8) Uani 1 4 d .
C36 C -0.0908(2) 0.1953(2) -0.2094(3) 0.0311(9) Uani 1 4 d .
C37 C -0.1467(2) 0.2483(2) -0.2417(3) 0.0363(10) Uani 1 4 d .
C38 C -0.1439(2) 0.3089(2) -0.1737(4) 0.0375(10) Uani 1 4 d .
C39 C -0.0836(2) 0.3167(2) -0.0744(3) 0.0326(9) Uani 1 4 d .
C40 C -0.0265(2) 0.26458(19) -0.0428(3) 0.0278(9) Uani 1 4 d .
C41 C 0.0485(2) 0.10557(19) -0.1657(3) 0.0241(8) Uani 1 4 d .
C42 C 0.0478(2) 0.0322(2) -0.1585(3) 0.0320(9) Uani 1 4 d .
C43 C 0.0691(2) -0.0088(2) -0.2457(3) 0.0350(9) Uani 1 4 d .
C44 C 0.0895(2) 0.0229(2) -0.3425(3) 0.0336(9) Uani 1 4 d .
C45 C 0.0901(2) 0.0958(2) -0.3503(3) 0.0308(9) Uani 1 4 d .
C46 C 0.0705(2) 0.1372(2) -0.2621(3) 0.0278(9) Uani 1 4 d .
C47 C 0.2537(2) -0.0710(2) 0.9552(4) 0.0407(10) Uani 1 4 d .
H3 H 0.26173 0.23523 0.62577 0.0387 Uiso 1 4 calc R
H4 H 0.18816 0.2313 0.43278 0.0375 Uiso 1 4 calc R
H7 H 0.18107 -0.00659 0.33332 0.0334 Uiso 1 4 calc R
H8 H 0.228 -0.10812 0.43045 0.0371 Uiso 1 4 calc R
H9 H 0.30719 -0.1037 0.62205 0.0378 Uiso 1 4 calc R
H10 H 0.33647 0.00302 0.71512 0.0322 Uiso 1 4 calc R
H12 H 0.25002 0.14731 0.84786 0.0468 Uiso 1 4 calc R
H13 H 0.32492 0.16233 1.03599 0.0424 Uiso 1 4 calc R
H15 H 0.52337 0.1441 0.9127 0.0373 Uiso 1 4 calc R
H16 H 0.44751 0.13168 0.72437 0.0364 Uiso 1 4 calc R
H18 H 0.50097 0.03197 1.16424 0.0405 Uiso 1 4 calc R
H19 H 0.46832 -0.03289 1.31666 0.0493 Uiso 1 4 calc R
H20 H 0.40326 0.02036 1.44767 0.0437 Uiso 1 4 calc R
H21 H 0.37204 0.13929 1.42879 0.0400 Uiso 1 4 calc R
H22 H 0.40351 0.20481 1.27621 0.0353 Uiso 1 4 calc R
H24 H 0.58196 0.18774 1.30923 0.0336 Uiso 1 4 calc R
H25 H 0.67122 0.27899 1.36032 0.0406 Uiso 1 4 calc R
H26 H 0.67936 0.36791 1.22604 0.0436 Uiso 1 4 calc R
H27 H 0.59462 0.36577 1.04143 0.0428 Uiso 1 4 calc R
H28 H 0.50472 0.27508 0.98772 0.0324 Uiso 1 4 calc R
H30 H 0.24024 0.09434 0.20391 0.0327 Uiso 1 4 calc R
H31 H 0.17287 0.10624 0.01018 0.0335 Uiso 1 4 calc R
H33 H -0.02152 0.16568 0.12098 0.0319 Uiso 1 4 calc R
H34 H 0.04837 0.15949 0.3137 0.0316 Uiso 1 4 calc R
H36 H -0.09402 0.1544 -0.25514 0.0373 Uiso 1 4 calc R
H37 H -0.18652 0.24315 -0.30983 0.0435 Uiso 1 4 calc R
H38 H -0.18226 0.34393 -0.19469 0.0450 Uiso 1 4 calc R
H39 H -0.0813 0.35736 -0.02826 0.0391 Uiso 1 4 calc R
H40 H 0.01454 0.27099 0.02341 0.0333 Uiso 1 4 calc R
H42 H 0.03293 0.01045 -0.09453 0.0384 Uiso 1 4 calc R
H43 H 0.06973 -0.05793 -0.23906 0.0419 Uiso 1 4 calc R
H44 H 0.10271 -0.00472 -0.40191 0.0403 Uiso 1 4 calc R
H45 H 0.10378 0.11732 -0.41533 0.0370 Uiso 1 4 calc R
H46 H 0.07209 0.18636 -0.26745 0.0334 Uiso 1 4 calc R
H47 H 0.22453 -0.0418 0.88981 0.0488 Uiso 1 4 calc R

loop_
_atom_site_aniso_label
_atom_site_aniso_U_11
_atom_site_aniso_U_22
_atom_site_aniso_U_33
_atom_site_aniso_U_12
_atom_site_aniso_U_13
_atom_site_aniso_U_23
Cl1 0.0579(8) 0.0523(8) 0.0944(10) -0.0076(6) 0.0158(7) -0.0286(7)
Cl2 0.0361(6) 0.0689(8) 0.0500(7) -0.0033(6) 0.0107(5) 0.0094(6)
Cl3 0.0393(6) 0.0546(7) 0.0347(6) 0.0052(5) 0.0051(5) -0.0036(5)
N1 0.0335(19) 0.0333(19) 0.0188(16) -0.0107(15) -0.0003(14) 0.0026(14)
N2 0.0319(18) 0.0341(19) 0.0167(16) 0.0067(14) 0.0030(14) -0.0026(14)
C1 0.024(2) 0.030(2) 0.022(2) -0.0011(16) 0.0047(16) 0.0038(17)
C2 0.027(2) 0.032(2) 0.0184(19) -0.0020(17) 0.0016(16) 0.0017(17)
C3 0.043(2) 0.026(2) 0.024(2) -0.0026(18) 0.0005(18) -0.0001(17)
C4 0.038(2) 0.029(2) 0.023(2) 0.0033(18) -0.0001(18) 0.0032(17)
C5 0.0206(19) 0.029(2) 0.025(2) -0.0012(16) 0.0036(15) -0.0022(17)
C6 0.023(2) 0.025(2) 0.024(2) 0.0016(16) 0.0043(16) 0.0006(17)
C7 0.029(2) 0.033(2) 0.022(2) -0.0012(17) 0.0066(16) -0.0025(17)
C8 0.037(2) 0.024(2) 0.032(2) -0.0003(18) 0.0082(18) -0.0031(18)
C9 0.033(2) 0.030(2) 0.032(2) 0.0061(18) 0.0104(18) 0.0057(18)
C10 0.023(2) 0.035(2) 0.022(2) -0.0001(17) 0.0054(16) 0.0041(17)
C11 0.031(2) 0.024(2) 0.021(2) -0.0032(16) 0.0015(16) -0.0017(16)
C12 0.031(2) 0.063(3) 0.020(2) -0.000(2) -0.0002(18) -0.003(2)
C13 0.029(2) 0.058(3) 0.019(2) 0.003(2) 0.0068(17) -0.0006(19)
C14 0.028(2) 0.029(2) 0.0187(19) -0.0015(16) -0.0002(16) 0.0011(16)
C15 0.024(2) 0.042(2) 0.026(2) -0.0018(18) 0.0027(17) 0.0017(18)
C16 0.031(2) 0.040(2) 0.020(2) -0.0002(18) 0.0063(17) -0.0015(18)
C17 0.025(2) 0.032(2) 0.0192(19) -0.0033(17) -0.0018(15) 0.0028(17)
C18 0.039(2) 0.034(2) 0.030(2) 0.0007(19) 0.0120(19) 0.0010(19)
C19 0.046(3) 0.034(2) 0.045(3) 0.001(2) 0.013(2) 0.007(2)
C20 0.035(2) 0.043(3) 0.029(2) -0.007(2) 0.0031(19) 0.011(2)
C21 0.025(2) 0.047(3) 0.028(2) -0.0081(19) 0.0055(17) -0.0005(19)
C22 0.030(2) 0.032(2) 0.026(2) -0.0019(17) 0.0043(17) 0.0009(17)
C23 0.024(2) 0.027(2) 0.0196(19) 0.0009(16) 0.0033(16) -0.0008(16)
C24 0.026(2) 0.034(2) 0.023(2) -0.0013(17) 0.0040(17) 0.0011(17)
C25 0.030(2) 0.049(3) 0.021(2) -0.0047(19) 0.0023(17) -0.0071(19)
C26 0.035(2) 0.041(3) 0.034(2) -0.015(2) 0.0105(19) -0.009(2)
C27 0.045(3) 0.032(2) 0.032(2) -0.0018(19) 0.012(2) 0.0006(19)
C28 0.027(2) 0.030(2) 0.022(2) -0.0008(17) 0.0009(16) -0.0010(17)
C29 0.031(2) 0.024(2) 0.0174(19) -0.0010(17) 0.0014(16) 0.0000(16)
C30 0.025(2) 0.034(2) 0.021(2) 0.0086(17) 0.0025(16) 0.0006(17)
C31 0.032(2) 0.035(2) 0.0180(19) 0.0022(18) 0.0094(16) -0.0011(17)
C32 0.025(2) 0.026(2) 0.0170(18) 0.0035(16) -0.0018(15) 0.0014(16)
C33 0.027(2) 0.029(2) 0.025(2) 0.0019(16) 0.0077(17) 0.0010(17)
C34 0.029(2) 0.030(2) 0.020(2) 0.0022(17) 0.0060(16) 0.0019(16)
C35 0.028(2) 0.026(2) 0.021(2) 0.0019(17) 0.0065(16) 0.0033(16)
C36 0.030(2) 0.038(2) 0.024(2) 0.0037(18) 0.0025(17) -0.0007(18)
C37 0.030(2) 0.047(3) 0.029(2) 0.006(2) 0.0012(18) 0.003(2)
C38 0.036(2) 0.039(3) 0.040(3) 0.010(2) 0.011(2) 0.008(2)
C39 0.042(2) 0.031(2) 0.027(2) 0.0036(19) 0.0111(19) 0.0025(18)
C40 0.031(2) 0.033(2) 0.018(2) 0.0004(18) 0.0027(16) 0.0037(17)
C41 0.0238(19) 0.032(2) 0.0152(19) 0.0002(17) 0.0007(15) -0.0036(16)
C42 0.038(2) 0.034(2) 0.026(2) -0.0041(19) 0.0109(18) 0.0001(18)
C43 0.044(3) 0.030(2) 0.032(2) -0.0027(19) 0.0101(19) -0.0039(19)
C44 0.042(2) 0.036(2) 0.025(2) 0.0011(19) 0.0100(19) -0.0098(18)
C45 0.037(2) 0.035(2) 0.022(2) 0.0035(18) 0.0090(17) 0.0022(18)
C46 0.030(2) 0.030(2) 0.023(2) 0.0029(17) 0.0049(16) 0.0011(17)
C47 0.030(2) 0.046(3) 0.045(3) 0.006(2) 0.0055(19) 0.010(2)

loop_
_atom_type_symbol
_atom_type_description
_atom_type_scat_dispersion_real
_atom_type_scat_dispersion_imag
_atom_type_scat_source
C C 0.0181 0.0091
;
International Tables for Crystallography
(Vol. C, Tables 4.2.6.8 and 6.1.1.4)
;
H H 0.0000 0.0000
;
International Tables for Crystallography
(Vol. C, Table 6.1.1.4)
;
N N 0.0311 0.0180
;
International Tables for Crystallography
(Vol. C, Tables 4.2.6.8 and 6.1.1.4)
;
Cl Cl 0.3639 0.7018
;
International Tables for Crystallography
(Vol. C, Tables 4.2.6.8 and 6.1.1.4)
;

loop_
_geom_angle_atom_site_label_1
_geom_angle_atom_site_label_2
_geom_angle_atom_site_label_3
_geom_angle
_geom_angle_publ_flag
C14 N1 C17 117.9(3) yes
C14 N1 C23 122.0(3) yes
C17 N1 C23 118.9(3) yes
C32 N2 C35 121.3(3) yes
C32 N2 C41 119.7(3) yes
C35 N2 C41 118.7(3) yes
C2 C1 C6 120.2(3) yes
C2 C1 C10 121.7(3) yes
C6 C1 C10 118.1(3) yes
C1 C2 C3 118.7(3) yes
C1 C2 C11 121.3(3) yes
C3 C2 C11 120.0(3) yes
C2 C3 C4 121.6(3) yes
C3 C4 C5 121.4(3) yes
C4 C5 C6 119.0(3) yes
C4 C5 C29 119.1(3) yes
C6 C5 C29 121.9(3) yes
C1 C6 C5 119.0(3) yes
C1 C6 C7 118.9(3) yes
C5 C6 C7 122.0(3) yes
C6 C7 C8 121.1(3) yes
C7 C8 C9 120.6(3) yes
C8 C9 C10 119.8(3) yes
C1 C10 C9 121.5(3) yes
C2 C11 C12 120.6(3) yes
C2 C11 C16 121.9(3) yes
C12 C11 C16 117.5(3) yes
C11 C12 C13 121.4(4) yes
C12 C13 C14 121.0(4) yes
N1 C14 C13 120.4(3) yes
N1 C14 C15 121.5(3) yes
C13 C14 C15 118.1(3) yes
C14 C15 C16 120.3(3) yes
C11 C16 C15 121.7(4) yes
N1 C17 C18 119.6(3) yes
N1 C17 C22 120.4(3) yes
C18 C17 C22 119.9(4) yes
C17 C18 C19 119.7(4) yes
C18 C19 C20 120.5(4) yes
C19 C20 C21 119.8(4) yes
C20 C21 C22 120.3(4) yes
C17 C22 C21 119.8(3) yes
N1 C23 C24 120.2(3) yes
N1 C23 C28 121.8(3) yes
C24 C23 C28 118.0(3) yes
C23 C24 C25 120.9(3) yes
C24 C25 C26 120.7(3) yes
C25 C26 C27 118.8(4) yes
C26 C27 C28 121.4(4) yes
C23 C28 C27 120.2(3) yes
C5 C29 C30 121.9(3) yes
C5 C29 C34 120.6(3) yes
C30 C29 C34 117.5(3) yes
C29 C30 C31 121.4(3) yes
C30 C31 C32 120.8(3) yes
N2 C32 C31 121.0(3) yes
N2 C32 C33 121.4(3) yes
C31 C32 C33 117.6(3) yes
C32 C33 C34 121.1(3) yes
C29 C34 C33 121.4(4) yes
N2 C35 C36 120.5(3) yes
N2 C35 C40 121.1(3) yes
C36 C35 C40 118.3(3) yes
C35 C36 C37 120.5(3) yes
C36 C37 C38 120.6(3) yes
C37 C38 C39 119.3(4) yes
C38 C39 C40 120.5(3) yes
C35 C40 C39 120.7(3) yes
N2 C41 C42 120.4(3) yes
N2 C41 C46 120.5(3) yes
C42 C41 C46 119.0(3) yes
C41 C42 C43 120.4(4) yes
C42 C43 C44 120.3(4) yes
C43 C44 C45 119.5(4) yes
C44 C45 C46 120.6(4) yes
C41 C46 C45 120.2(3) yes
Cl1 C47 Cl2 109.9(2) yes
Cl1 C47 Cl3 109.8(2) yes
Cl2 C47 Cl3 111.1(2) yes
C2 C3 H3 119.214 no
C4 C3 H3 119.202 no
C3 C4 H4 119.318 no
C5 C4 H4 119.310 no
C6 C7 H7 119.451 no
C8 C7 H7 119.438 no
C7 C8 H8 119.713 no
C9 C8 H8 119.703 no
C8 C9 H9 120.096 no
C10 C9 H9 120.100 no
C1 C10 H10 119.279 no
C9 C10 H10 119.270 no
C11 C12 H12 119.294 no
C13 C12 H12 119.289 no
C12 C13 H13 119.526 no
C14 C13 H13 119.517 no
C14 C15 H15 119.874 no
C16 C15 H15 119.869 no
C11 C16 H16 119.132 no
C15 C16 H16 119.122 no
C17 C18 H18 120.158 no
C19 C18 H18 120.143 no
C18 C19 H19 119.750 no
C20 C19 H19 119.730 no
C19 C20 H20 120.082 no
C21 C20 H20 120.087 no
C20 C21 H21 119.873 no
C22 C21 H21 119.876 no
C17 C22 H22 120.103 no
C21 C22 H22 120.110 no
C23 C24 H24 119.548 no
C25 C24 H24 119.556 no
C24 C25 H25 119.673 no
C26 C25 H25 119.671 no
C25 C26 H26 120.578 no
C27 C26 H26 120.576 no
C26 C27 H27 119.321 no
C28 C27 H27 119.303 no
C23 C28 H28 119.892 no
C27 C28 H28 119.893 no
C29 C30 H30 119.296 no
C31 C30 H30 119.296 no
C30 C31 H31 119.597 no
C32 C31 H31 119.603 no
C32 C33 H33 119.445 no
C34 C33 H33 119.452 no
C29 C34 H34 119.280 no
C33 C34 H34 119.292 no
C35 C36 H36 119.739 no
C37 C36 H36 119.730 no
C36 C37 H37 119.677 no
C38 C37 H37 119.680 no
C37 C38 H38 120.372 no
C39 C38 H38 120.364 no
C38 C39 H39 119.775 no
C40 C39 H39 119.764 no
C35 C40 H40 119.641 no
C39 C40 H40 119.638 no
C41 C42 H42 119.785 no
C43 C42 H42 119.791 no
C42 C43 H43 119.840 no
C44 C43 H43 119.836 no
C43 C44 H44 120.279 no
C45 C44 H44 120.267 no
C44 C45 H45 119.723 no
C46 C45 H45 119.710 no
C41 C46 H46 119.924 no
C45 C46 H46 119.913 no
Cl1 C47 H47 108.653 no
Cl2 C47 H47 108.649 no
Cl3 C47 H47 108.656 no

loop_
_geom_bond_atom_site_label_1
_geom_bond_atom_site_label_2
_geom_bond_distance
_geom_bond_publ_flag
Cl1 C47 1.753(4) yes
Cl2 C47 1.758(4) yes
Cl3 C47 1.750(4) yes
N1 C14 1.424(4) yes
N1 C17 1.432(5) yes
N1 C23 1.406(4) yes
N2 C32 1.407(4) yes
N2 C35 1.422(4) yes
N2 C41 1.425(5) yes
C1 C2 1.426(5) yes
C1 C6 1.425(4) yes
C1 C10 1.420(5) yes
C2 C3 1.365(5) yes
C2 C11 1.494(4) yes
C3 C4 1.404(5) yes
C4 C5 1.373(5) yes
C5 C6 1.429(5) yes
C5 C29 1.492(4) yes
C6 C7 1.414(5) yes
C7 C8 1.359(5) yes
C8 C9 1.408(5) yes
C9 C10 1.365(5) yes
C11 C12 1.380(6) yes
C11 C16 1.391(5) yes
C12 C13 1.377(5) yes
C13 C14 1.387(5) yes
C14 C15 1.392(6) yes
C15 C16 1.377(5) yes
C17 C18 1.380(5) yes
C17 C22 1.392(5) yes
C18 C19 1.387(6) yes
C19 C20 1.378(6) yes
C20 C21 1.377(6) yes
C21 C22 1.385(6) yes
C23 C24 1.401(4) yes
C23 C28 1.393(5) yes
C24 C25 1.380(5) yes
C25 C26 1.378(6) yes
C26 C27 1.379(5) yes
C27 C28 1.383(5) yes
C29 C30 1.389(5) yes
C29 C34 1.388(5) yes
C30 C31 1.382(4) yes
C31 C32 1.398(5) yes
C32 C33 1.391(5) yes
C33 C34 1.379(5) yes
C35 C36 1.390(4) yes
C35 C40 1.393(5) yes
C36 C37 1.382(5) yes
C37 C38 1.382(6) yes
C38 C39 1.376(5) yes
C39 C40 1.383(5) yes
C41 C42 1.387(5) yes
C41 C46 1.389(5) yes
C42 C43 1.384(6) yes
C43 C44 1.382(6) yes
C44 C45 1.378(5) yes
C45 C46 1.385(5) yes
C3 H3 0.930 no
C4 H4 0.930 no
C7 H7 0.930 no
C8 H8 0.930 no
C9 H9 0.930 no
C10 H10 0.930 no
C12 H12 0.930 no
C13 H13 0.930 no
C15 H15 0.930 no
C16 H16 0.930 no
C18 H18 0.930 no
C19 H19 0.930 no
C20 H20 0.930 no
C21 H21 0.930 no
C22 H22 0.930 no
C24 H24 0.930 no
C25 H25 0.930 no
C26 H26 0.930 no
C27 H27 0.930 no
C28 H28 0.930 no
C30 H30 0.930 no
C31 H31 0.930 no
C33 H33 0.930 no
C34 H34 0.930 no
C36 H36 0.930 no
C37 H37 0.930 no
C38 H38 0.930 no
C39 H39 0.930 no
C40 H40 0.930 no
C42 H42 0.930 no
C43 H43 0.930 no
C44 H44 0.930 no
C45 H45 0.930 no
C46 H46 0.930 no
C47 H47 0.980 no

loop_
_geom_contact_atom_site_label_1
_geom_contact_atom_site_label_2
_geom_contact_distance
_geom_contact_publ_flag
_geom_contact_site_symmetry_2
C1 C4 2.787(5) no .
C1 C8 2.806(5) no .
C1 C12 3.493(5) no .
C1 C16 3.345(5) no .
C2 C5 2.834(4) no .
C3 C6 2.798(5) no .
C3 C12 3.216(5) no .
C3 C16 3.443(5) no .
C4 C30 3.521(5) no .
C4 C34 3.131(5) no .
C6 C9 2.806(5) no .
C6 C30 3.247(5) no .
C6 C34 3.593(5) no .
C7 C10 2.778(5) no .
C7 C29 2.970(5) no .
C7 C30 3.315(5) no .
C10 C11 2.952(5) no .
C10 C16 3.478(5) no .
C11 C14 2.810(4) no .
C12 C15 2.752(5) no .
C13 C16 2.740(6) no .
C13 C17 2.964(5) no .
C13 C22 3.529(5) no .
C13 C23 3.543(5) no .
C14 C18 3.160(5) no .
C14 C22 3.412(5) no .
C14 C28 2.899(5) no .
C15 C23 3.126(5) no .
C15 C28 3.162(5) no .
C17 C20 2.771(6) no .
C17 C24 2.840(5) no .
C18 C21 2.768(6) no .
C18 C23 3.476(5) no .
C19 C22 2.761(6) no .
C22 C23 3.095(5) no .
C22 C24 3.232(5) no .
C23 C26 2.802(5) no .
C24 C27 2.747(5) no .
C25 C28 2.764(5) no .
C29 C32 2.822(4) no .
C30 C33 2.750(5) no .
C31 C34 2.753(5) no .
C31 C41 2.897(4) no .
C31 C42 3.246(5) no .
C32 C40 2.921(5) no .
C32 C42 3.047(5) no .
C32 C46 3.540(5) no .
C33 C35 2.961(5) no .
C33 C40 2.971(5) no .
C35 C38 2.793(5) no .
C35 C42 3.577(5) no .
C35 C46 3.001(5) no .
C36 C39 2.760(5) no .
C36 C41 2.893(5) no .
C36 C46 3.174(5) no .
C37 C40 2.753(5) no .
C41 C44 2.784(5) no .
C42 C45 2.758(6) no .
C43 C46 2.762(5) no .
Cl1 C13 3.481(4) no .
Cl1 C18 3.250(4) no .
Cl1 C19 3.392(4) no .
Cl2 C35 3.480(4) no 3_556
Cl2 C36 3.348(4) no 3_556
Cl3 C23 3.286(4) no 3_657
Cl3 C24 3.275(4) no 3_657
C1 C45 3.508(5) no 1_556
C2 C45 3.546(5) no 1_556
C3 C45 3.596(6) no 1_556
C5 C21 3.544(5) no 1_554
C6 C20 3.550(6) no 1_554
C6 C21 3.446(5) no 1_554
C13 Cl1 3.481(4) no .
C18 Cl1 3.250(4) no .
C19 Cl1 3.392(4) no .
C20 C6 3.550(6) no 1_556
C21 C5 3.544(5) no 1_556
C21 C6 3.446(5) no 1_556
C21 C28 3.507(5) no 4_555
C23 Cl3 3.286(4) no 3_657
C24 Cl3 3.275(4) no 3_657
C28 C21 3.507(5) no 4_554
C35 Cl2 3.480(4) no 3_556
C36 Cl2 3.348(4) no 3_556
C45 C1 3.508(5) no 1_554
C45 C2 3.546(5) no 1_554
C45 C3 3.596(6) no 1_554
N1 H13 2.5995 no .
N1 H15 2.6312 no .
N1 H18 2.5933 no .
N1 H22 2.6194 no .
N1 H24 2.5987 no .
N1 H28 2.6253 no .
N2 H31 2.6121 no .
N2 H33 2.6120 no .
N2 H36 2.6069 no .
N2 H40 2.6203 no .
N2 H42 2.6044 no .
N2 H46 2.6116 no .
C1 H3 3.2434 no .
C1 H7 3.2838 no .
C1 H9 3.2689 no .
C1 H12 3.5461 no .
C1 H16 3.2945 no .
C2 H4 3.2438 no .
C2 H10 2.6564 no .
C2 H12 2.6389 no .
C2 H16 2.6725 no .
C3 H12 3.1695 no .
C3 H16 3.5392 no .
C4 H34 3.0252 no .
C5 H3 3.2487 no .
C5 H7 2.6592 no .
C5 H30 2.6731 no .
C5 H34 2.6460 no .
C6 H4 3.2556 no .
C6 H8 3.2525 no .
C6 H10 3.2802 no .
C6 H30 3.1123 no .
C7 H9 3.2375 no .
C7 H30 3.1392 no .
C8 H10 3.2373 no .
C9 H7 3.2404 no .
C10 H8 3.2339 no .
C10 H16 3.4594 no .
C11 H3 2.6106 no .
C11 H10 2.6094 no .
C11 H13 3.2367 no .
C11 H15 3.2512 no .
C12 H3 3.1273 no .
C12 H10 3.3023 no .
C12 H16 3.2093 no .
C13 H15 3.2276 no .
C13 H22 3.5408 no .
C13 H28 3.4648 no .
C14 H12 3.2380 no .
C14 H16 3.2350 no .
C14 H18 3.1041 no .
C14 H22 3.5161 no .
C14 H28 2.5872 no .
C15 H13 3.2263 no .
C15 H28 2.6678 no .
C16 H3 3.5080 no .
C16 H10 2.9664 no .
C16 H12 3.2118 no .
C16 H28 3.5596 no .
C17 H13 2.7508 no .
C17 H19 3.2303 no .
C17 H21 3.2415 no .
C17 H24 2.5230 no .
C18 H13 3.5959 no .
C18 H20 3.2395 no .
C18 H22 3.2380 no .
C18 H24 3.1692 no .
C19 H21 3.2234 no .
C20 H18 3.2386 no .
C20 H22 3.2337 no .
C21 H19 3.2223 no .
C22 H13 2.9651 no .
C22 H18 3.2400 no .
C22 H20 3.2347 no .
C22 H24 2.8572 no .
C23 H15 3.0059 no .
C23 H22 2.9936 no .
C23 H25 3.2546 no .
C23 H27 3.2410 no .
C24 H22 3.2005 no .
C24 H26 3.2367 no .
C24 H28 3.2394 no .
C25 H27 3.2117 no .
C26 H24 3.2302 no .
C26 H28 3.2418 no .
C27 H25 3.2141 no .
C28 H15 3.0049 no .
C28 H24 3.2362 no .
C28 H26 3.2465 no .
C29 H4 2.6014 no .
C29 H7 2.6359 no .
C29 H31 3.2495 no .
C29 H33 3.2456 no .
C30 H7 2.8010 no .
C30 H34 3.2172 no .
C31 H33 3.2281 no .
C31 H42 3.1525 no .
C32 H30 3.2499 no .
C32 H34 3.2440 no .
C32 H40 2.6432 no .
C32 H42 2.8970 no .
C33 H31 3.2287 no .
C33 H40 2.5647 no .
C34 H4 2.9750 no .
C34 H7 3.4808 no .
C34 H30 3.2168 no .
C34 H40 3.4955 no .
C35 H33 2.7243 no .
C35 H37 3.2428 no .
C35 H39 3.2489 no .
C35 H46 2.8221 no .
C36 H38 3.2411 no .
C36 H40 3.2311 no .
C36 H46 3.0362 no .
C37 H39 3.2207 no .
C38 H36 3.2372 no .
C38 H40 3.2305 no .
C39 H37 3.2191 no .
C40 H33 2.6469 no .
C40 H36 3.2320 no .
C40 H38 3.2359 no .
C41 H31 2.6120 no .
C41 H36 2.6176 no .
C41 H43 3.2411 no .
C41 H45 3.2411 no .
C42 H31 2.9255 no .
C42 H36 3.3694 no .
C42 H44 3.2385 no .
C42 H46 3.2333 no .
C43 H45 3.2229 no .
C44 H42 3.2353 no .
C44 H46 3.2355 no .
C45 H43 3.2230 no .
C46 H31 3.3059 no .
C46 H36 2.8776 no .
C46 H42 3.2330 no .
C46 H44 3.2388 no .
H3 H4 2.3132 no .
H3 H12 3.1014 no .
H4 H34 2.8444 no .
H7 H8 2.2773 no .
H7 H30 2.7537 no .
H8 H9 2.3348 no .
H9 H10 2.2865 no .
H10 H16 3.0802 no .
H12 H13 2.2905 no .
H13 H22 2.9224 no .
H15 H16 2.2928 no .
H15 H28 2.6619 no .
H18 H19 2.3153 no .
H18 H24 3.5171 no .
H19 H20 2.3057 no .
H20 H21 2.3067 no .
H21 H22 2.3151 no .
H22 H24 3.0366 no .
H24 H25 2.2991 no .
H25 H26 2.3113 no .
H26 H27 2.3073 no .
H27 H28 2.3015 no .
H30 H31 2.2967 no .
H31 H42 3.0462 no .
H33 H34 2.2917 no .
H33 H40 2.4327 no .
H36 H37 2.3040 no .
H36 H46 2.9642 no .
H37 H38 2.3131 no .
H38 H39 2.3083 no .
H39 H40 2.3052 no .
H42 H43 2.3087 no .
H43 H44 2.3134 no .
H44 H45 2.3080 no .
H45 H46 2.3094 no .
Cl1 H13 3.3755 no .
Cl1 H18 3.3102 no .
Cl1 H19 3.5464 no .
Cl1 H26 3.3023 no 2_647
Cl1 H30 3.1119 no 1_556
Cl1 H31 3.3081 no 1_556
Cl2 H25 3.2487 no 2_647
Cl2 H26 3.3337 no 2_647
Cl2 H33 3.0867 no 3_556
Cl2 H36 3.4898 no 3_556
Cl2 H42 3.5664 no 1_556
Cl2 H43 3.3976 no 1_556
Cl3 H9 3.2202 no .
Cl3 H10 3.3901 no .
Cl3 H15 3.1812 no 3_657
Cl3 H24 3.4831 no 3_657
Cl3 H25 3.2203 no 2_647
Cl3 H37 3.2240 no 2_545
Cl3 H38 2.9142 no 2_545
N2 H4 3.5802 no 4_554
C1 H20 3.0852 no 1_554
C1 H21 3.0162 no 1_554
C1 H44 3.3180 no 1_556
C1 H45 3.1287 no 1_556
C2 H21 3.1005 no 1_554
C2 H45 3.1534 no 1_556
C3 H13 3.0998 no 4_554
C3 H21 3.1540 no 1_554
C3 H22 3.5619 no 4_554
C3 H45 2.9722 no 1_556
C4 H12 3.5069 no 4_554
C4 H13 3.4100 no 4_554
C4 H21 3.0787 no 1_554
C4 H45 2.8522 no 1_556
C5 H21 2.9609 no 1_554
C5 H45 2.9033 no 1_556
C6 H20 3.1527 no 1_554
C6 H21 2.9558 no 1_554
C6 H44 3.2120 no 1_556
C6 H45 3.0051 no 1_556
C7 H20 3.2630 no 1_554
C7 H44 3.1816 no 1_556
C8 H20 3.2905 no 1_554
C8 H26 3.1526 no 2_646
C8 H27 3.1619 no 2_646
C8 H36 3.5428 no 3_555
C8 H38 3.4689 no 2_545
C8 H39 3.3220 no 2_545
C8 H44 3.2809 no 1_556
C9 H20 3.2003 no 1_554
C9 H24 3.3165 no 3_657
C9 H27 3.0596 no 2_646
C9 H38 3.0247 no 2_545
C9 H44 3.4107 no 1_556
C10 H20 3.0885 no 1_554
C10 H44 3.4209 no 1_556
C10 H47 3.5794 no .
C11 H22 3.1532 no 4_554
C12 H4 3.2839 no 4_555
C12 H22 3.5153 no 4_554
C12 H31 3.2495 no 1_556
C13 H3 3.2902 no 4_555
C13 H4 3.4606 no 4_555
C13 H31 3.3158 no 1_556
C15 H18 3.4958 no 3_657
C15 H22 3.2517 no 4_554
C16 H18 3.4583 no 3_657
C16 H19 3.1448 no 3_657
C16 H22 2.9918 no 4_554
C18 H10 3.3471 no 3_657
C19 H16 3.2999 no 3_657
C19 H20 3.3642 no 3_658
C19 H26 3.5860 no 2_647
C19 H27 3.5132 no 2_647
C20 H19 3.5718 no 3_658
C20 H20 3.5079 no 3_658
C20 H27 3.5289 no 2_647
C20 H27 3.5964 no 4_555
C20 H30 3.4237 no 1_556
C21 H27 3.5289 no 4_555
C21 H28 2.8509 no 4_555
C21 H30 3.0248 no 1_556
C22 H3 3.5384 no 4_555
C22 H28 2.8071 no 4_555
C22 H30 3.2143 no 1_556
C23 H16 3.3700 no 4_555
C24 H9 3.0801 no 3_657
C24 H15 3.3936 no 4_555
C24 H16 3.5746 no 4_555
C24 H28 3.2811 no 4_555
C25 H9 3.5258 no 3_657
C25 H15 3.0847 no 4_555
C25 H37 3.4685 no 4_656
C26 H8 3.2114 no 2_656
C26 H15 3.5158 no 4_555
C26 H16 3.4932 no 4_555
C26 H19 3.1738 no 2_657
C26 H37 3.3074 no 4_656
C27 H8 3.3930 no 2_656
C27 H9 3.5836 no 2_656
C27 H16 3.2614 no 4_555
C27 H19 3.0523 no 2_657
C27 H24 3.2905 no 4_554
C28 H16 3.2049 no 4_555
C28 H21 3.3514 no 4_554
C28 H24 3.2649 no 4_554
C30 H3 3.3125 no 4_554
C30 H13 3.3792 no 1_554
C31 H3 3.3943 no 4_554
C31 H4 3.4258 no 4_554
C31 H12 3.4841 no 1_554
C31 H13 3.2919 no 1_554
C32 H42 3.4417 no 3_555
C33 H42 3.2833 no 3_555
C33 H43 2.9357 no 3_555
C33 H46 3.2454 no 4_555
C34 H43 2.9859 no 3_555
C34 H46 3.1212 no 4_555
C35 H34 3.1501 no 4_554
C36 H8 3.4900 no 3_555
C37 H8 3.5185 no 3_555
C37 H33 3.3671 no 4_554
C38 H9 3.4303 no 2_555
C38 H33 3.5417 no 4_554
C38 H34 3.4066 no 4_554
C38 H43 3.0890 no 2_554
C39 H8 3.5807 no 2_555
C39 H34 2.8929 no 4_554
C39 H43 3.2454 no 2_554
C39 H44 3.3900 no 2_554
C39 H45 3.5746 no 4_555
C40 H34 2.7245 no 4_554
C40 H45 3.2769 no 4_555
C40 H46 3.3926 no 4_555
C41 H12 3.5358 no 1_554
C42 H42 3.5985 no 3_555
C42 H47 3.2889 no 1_554
C43 H33 3.4696 no 3_555
C43 H34 3.4805 no 3_555
C43 H38 3.5503 no 2_544
C43 H47 2.8612 no 1_554
C44 H39 3.4519 no 2_544
C44 H47 3.3735 no 1_554
C45 H12 3.3212 no 1_554
C45 H39 3.3300 no 4_554
C45 H40 3.0518 no 4_554
C46 H12 3.0853 no 1_554
C46 H39 3.5775 no 4_554
C46 H40 3.0048 no 4_554
C47 H38 3.3960 no 2_545
C47 H43 3.4708 no 1_556
H3 C13 3.2902 no 4_554
H3 C22 3.5384 no 4_554
H3 C30 3.3125 no 4_555
H3 C31 3.3943 no 4_555
H3 H13 2.5500 no 4_554
H3 H22 2.9018 no 4_554
H3 H30 3.3824 no 4_555
H3 H31 3.4902 no 4_555
H3 H45 3.4696 no 1_556
H4 N2 3.5802 no 4_555
H4 C12 3.2839 no 4_554
H4 C13 3.4606 no 4_554
H4 C31 3.4258 no 4_555
H4 H12 2.7950 no 4_554
H4 H13 3.1279 no 4_554
H4 H31 3.2201 no 4_555
H4 H40 3.3865 no 4_555
H4 H45 3.3105 no 1_556
H4 H46 3.1218 no 4_555
H7 H26 3.5513 no 2_646
H7 H36 3.2021 no 3_555
H8 C26 3.2114 no 2_646
H8 C27 3.3930 no 2_646
H8 C36 3.4900 no 3_555
H8 C37 3.5185 no 3_555
H8 C39 3.5807 no 2_545
H8 H26 2.7043 no 2_646
H8 H27 3.0473 no 2_646
H8 H36 2.8559 no 3_555
H8 H37 2.9169 no 3_555
H8 H38 3.4416 no 2_545
H8 H39 3.0626 no 2_545
H9 Cl3 3.2202 no .
H9 C24 3.0801 no 3_657
H9 C25 3.5258 no 3_657
H9 C27 3.5836 no 2_646
H9 C38 3.4303 no 2_545
H9 H24 2.4773 no 3_657
H9 H25 3.3292 no 3_657
H9 H27 2.8622 no 2_646
H9 H38 2.6705 no 2_545
H10 Cl3 3.3901 no .
H10 C18 3.3471 no 3_657
H10 H18 2.9209 no 3_657
H10 H19 3.5149 no 3_657
H10 H20 3.5463 no 1_554
H10 H47 3.2018 no .
H12 C4 3.5069 no 4_555
H12 C31 3.4841 no 1_556
H12 C41 3.5358 no 1_556
H12 C45 3.3212 no 1_556
H12 C46 3.0853 no 1_556
H12 H4 2.7950 no 4_555
H12 H31 2.6458 no 1_556
H12 H45 3.5457 no 1_556
H12 H46 3.1544 no 1_556
H13 Cl1 3.3755 no .
H13 C3 3.0998 no 4_555
H13 C4 3.4100 no 4_555
H13 C30 3.3792 no 1_556
H13 C31 3.2919 no 1_556
H13 H3 2.5500 no 4_555
H13 H4 3.1279 no 4_555
H13 H30 2.9673 no 1_556
H13 H31 2.7845 no 1_556
H15 Cl3 3.1812 no 3_657
H15 C24 3.3936 no 4_554
H15 C25 3.0847 no 4_554
H15 C26 3.5158 no 4_554
H15 H18 3.4406 no 3_657
H15 H19 3.4098 no 3_657
H15 H25 3.1094 no 4_554
H16 C19 3.2999 no 3_657
H16 C23 3.3700 no 4_554
H16 C24 3.5746 no 4_554
H16 C26 3.4932 no 4_554
H16 C27 3.2614 no 4_554
H16 C28 3.2049 no 4_554
H16 H18 3.3879 no 3_657
H16 H19 2.4727 no 3_657
H16 H21 3.3825 no 1_554
H16 H22 3.2639 no 4_554
H16 H28 3.5710 no 4_554
H18 Cl1 3.3102 no .
H18 C15 3.4958 no 3_657
H18 C16 3.4583 no 3_657
H18 H10 2.9209 no 3_657
H18 H15 3.4406 no 3_657
H18 H16 3.3879 no 3_657
H19 Cl1 3.5464 no .
H19 C16 3.1448 no 3_657
H19 C20 3.5718 no 3_658
H19 C26 3.1738 no 2_647
H19 C27 3.0523 no 2_647
H19 H10 3.5149 no 3_657
H19 H15 3.4098 no 3_657
H19 H16 2.4727 no 3_657
H19 H20 3.1203 no 3_658
H19 H26 3.1130 no 2_647
H19 H27 2.8837 no 2_647
H20 C1 3.0852 no 1_556
H20 C6 3.1527 no 1_556
H20 C7 3.2630 no 1_556
H20 C8 3.2905 no 1_556
H20 C9 3.2003 no 1_556
H20 C10 3.0885 no 1_556
H20 C19 3.3642 no 3_658
H20 C20 3.5079 no 3_658
H20 H10 3.5463 no 1_556
H20 H19 3.1203 no 3_658
H20 H20 3.3807 no 3_658
H20 H27 2.9191 no 2_647
H21 C1 3.0162 no 1_556
H21 C2 3.1005 no 1_556
H21 C3 3.1540 no 1_556
H21 C4 3.0787 no 1_556
H21 C5 2.9609 no 1_556
H21 C6 2.9558 no 1_556
H21 C28 3.3514 no 4_555
H21 H16 3.3825 no 1_556
H21 H28 2.7627 no 4_555
H21 H30 3.1705 no 1_556
H22 C3 3.5619 no 4_555
H22 C11 3.1532 no 4_555
H22 C12 3.5153 no 4_555
H22 C15 3.2517 no 4_555
H22 C16 2.9918 no 4_555
H22 H3 2.9018 no 4_555
H22 H16 3.2639 no 4_555
H22 H28 2.7013 no 4_555
H22 H30 3.4566 no 1_556
H24 Cl3 3.4831 no 3_657
H24 C9 3.3165 no 3_657
H24 C27 3.2905 no 4_555
H24 C28 3.2649 no 4_555
H24 H9 2.4773 no 3_657
H24 H27 2.8320 no 4_555
H24 H28 2.7829 no 4_555
H25 Cl2 3.2487 no 2_657
H25 Cl3 3.2203 no 2_657
H25 H9 3.3292 no 3_657
H25 H15 3.1094 no 4_555
H25 H37 3.4940 no 4_656
H25 H38 3.5902 no 4_656
H26 Cl1 3.3023 no 2_657
H26 Cl2 3.3337 no 2_657
H26 C8 3.1526 no 2_656
H26 C19 3.5860 no 2_657
H26 H7 3.5513 no 2_656
H26 H8 2.7043 no 2_656
H26 H19 3.1130 no 2_657
H26 H37 3.2165 no 4_656
H27 C8 3.1619 no 2_656
H27 C9 3.0596 no 2_656
H27 C19 3.5132 no 2_657
H27 C20 3.5289 no 2_657
H27 C20 3.5964 no 4_554
H27 C21 3.5289 no 4_554
H27 H8 3.0473 no 2_656
H27 H9 2.8622 no 2_656
H27 H19 2.8837 no 2_657
H27 H20 2.9191 no 2_657
H27 H24 2.8320 no 4_554
H28 C21 2.8509 no 4_554
H28 C22 2.8071 no 4_554
H28 C24 3.2811 no 4_554
H28 H16 3.5710 no 4_555
H28 H21 2.7627 no 4_554
H28 H22 2.7013 no 4_554
H28 H24 2.7829 no 4_554
H30 Cl1 3.1119 no 1_554
H30 C20 3.4237 no 1_554
H30 C21 3.0248 no 1_554
H30 C22 3.2143 no 1_554
H30 H3 3.3824 no 4_554
H30 H13 2.9673 no 1_554
H30 H21 3.1705 no 1_554
H30 H22 3.4566 no 1_554
H31 Cl1 3.3081 no 1_554
H31 C12 3.2495 no 1_554
H31 C13 3.3158 no 1_554
H31 H3 3.4902 no 4_554
H31 H4 3.2201 no 4_554
H31 H12 2.6458 no 1_554
H31 H13 2.7845 no 1_554
H31 H47 3.3288 no 1_554
H33 Cl2 3.0867 no 3_556
H33 C37 3.3671 no 4_555
H33 C38 3.5417 no 4_555
H33 C43 3.4696 no 3_555
H33 H37 3.5660 no 4_555
H33 H42 3.3388 no 3_555
H33 H43 2.6816 no 3_555
H33 H46 3.3391 no 4_555
H34 C35 3.1501 no 4_555
H34 C38 3.4066 no 4_555
H34 C39 2.8929 no 4_555
H34 C40 2.7245 no 4_555
H34 C43 3.4805 no 3_555
H34 H39 3.2025 no 4_555
H34 H40 2.9271 no 4_555
H34 H43 2.7924 no 3_555
H34 H45 3.1699 no 1_556
H34 H46 3.1106 no 4_555
H36 Cl2 3.4898 no 3_556
H36 C8 3.5428 no 3_555
H36 H7 3.2021 no 3_555
H36 H8 2.8559 no 3_555
H36 H39 3.2219 no 4_554
H37 Cl3 3.2240 no 2_555
H37 C25 3.4685 no 4_453
H37 C26 3.3074 no 4_453
H37 H8 2.9169 no 3_555
H37 H25 3.4940 no 4_453
H37 H26 3.2165 no 4_453
H37 H33 3.5660 no 4_554
H38 Cl3 2.9142 no 2_555
H38 C8 3.4689 no 2_555
H38 C9 3.0247 no 2_555
H38 C43 3.5503 no 2_554
H38 C47 3.3960 no 2_555
H38 H8 3.4416 no 2_555
H38 H9 2.6705 no 2_555
H38 H25 3.5902 no 4_453
H38 H43 2.9060 no 2_554
H38 H44 3.2575 no 2_554
H38 H47 3.0898 no 2_555
H39 C8 3.3220 no 2_555
H39 C44 3.4519 no 2_554
H39 C45 3.3300 no 4_555
H39 C46 3.5775 no 4_555
H39 H8 3.0626 no 2_555
H39 H34 3.2025 no 4_554
H39 H36 3.2219 no 4_555
H39 H43 3.1737 no 2_554
H39 H44 2.7254 no 2_554
H39 H45 3.2098 no 4_555
H40 C45 3.0518 no 4_555
H40 C46 3.0048 no 4_555
H40 H4 3.3865 no 4_554
H40 H34 2.9271 no 4_554
H40 H45 2.6143 no 4_555
H40 H46 2.5350 no 4_555
H42 Cl2 3.5664 no 1_554
H42 C32 3.4417 no 3_555
H42 C33 3.2833 no 3_555
H42 C42 3.5985 no 3_555
H42 H33 3.3388 no 3_555
H42 H42 2.7064 no 3_555
H42 H47 3.4941 no 1_554
H43 Cl2 3.3976 no 1_554
H43 C33 2.9357 no 3_555
H43 C34 2.9859 no 3_555
H43 C38 3.0890 no 2_544
H43 C39 3.2454 no 2_544
H43 C47 3.4708 no 1_554
H43 H33 2.6816 no 3_555
H43 H34 2.7924 no 3_555
H43 H38 2.9060 no 2_544
H43 H39 3.1737 no 2_544
H43 H47 2.7749 no 1_554
H44 C1 3.3180 no 1_554
H44 C6 3.2120 no 1_554
H44 C7 3.1816 no 1_554
H44 C8 3.2809 no 1_554
H44 C9 3.4107 no 1_554
H44 C10 3.4209 no 1_554
H44 C39 3.3900 no 2_544
H44 H38 3.2575 no 2_544
H44 H39 2.7254 no 2_544
H45 C1 3.1287 no 1_554
H45 C2 3.1534 no 1_554
H45 C3 2.9722 no 1_554
H45 C4 2.8522 no 1_554
H45 C5 2.9033 no 1_554
H45 C6 3.0051 no 1_554
H45 C39 3.5746 no 4_554
H45 C40 3.2769 no 4_554
H45 H3 3.4696 no 1_554
H45 H4 3.3105 no 1_554
H45 H12 3.5457 no 1_554
H45 H34 3.1699 no 1_554
H45 H39 3.2098 no 4_554
H45 H40 2.6143 no 4_554
H46 C33 3.2454 no 4_554
H46 C34 3.1212 no 4_554
H46 C40 3.3926 no 4_554
H46 H4 3.1218 no 4_554
H46 H12 3.1544 no 1_554
H46 H33 3.3391 no 4_554
H46 H34 3.1106 no 4_554
H46 H40 2.5350 no 4_554
H47 C10 3.5794 no .
H47 C42 3.2889 no 1_556
H47 C43 2.8612 no 1_556
H47 C44 3.3735 no 1_556
H47 H10 3.2018 no .
H47 H31 3.3288 no 1_556
H47 H38 3.0898 no 2_545
H47 H42 3.4941 no 1_556
H47 H43 2.7749 no 1_556

loop_
_geom_torsion_atom_site_label_1
_geom_torsion_atom_site_label_2
_geom_torsion_atom_site_label_3
_geom_torsion_atom_site_label_4
_geom_torsion
_geom_torsion_publ_flag
C14 N1 C17 C18 75.2(4) no
C14 N1 C17 C22 -104.5(3) no
C17 N1 C14 C13 47.0(4) no
C17 N1 C14 C15 -132.9(3) no
C14 N1 C23 C24 -171.4(3) no
C14 N1 C23 C28 8.0(5) no
C23 N1 C14 C13 -120.9(3) no
C23 N1 C14 C15 59.3(5) no
C17 N1 C23 C24 20.9(5) no
C17 N1 C23 C28 -159.7(3) no
C23 N1 C17 C18 -116.6(3) no
C23 N1 C17 C22 63.6(4) no
C32 N2 C35 C36 -154.4(3) no
C32 N2 C35 C40 25.3(5) no
C35 N2 C32 C31 -144.7(3) no
C35 N2 C32 C33 35.0(5) no
C32 N2 C41 C42 56.5(4) no
C32 N2 C41 C46 -123.4(3) no
C41 N2 C32 C31 28.9(5) no
C41 N2 C32 C33 -151.5(3) no
C35 N2 C41 C42 -129.8(3) no
C35 N2 C41 C46 50.4(4) no
C41 N2 C35 C36 32.0(5) no
C41 N2 C35 C40 -148.3(3) no
C2 C1 C6 C5 0.6(5) no
C2 C1 C6 C7 -176.2(3) no
C6 C1 C2 C3 3.2(5) no
C6 C1 C2 C11 -178.8(3) no
C2 C1 C10 C9 176.6(3) no
C10 C1 C2 C3 -175.0(3) no
C10 C1 C2 C11 3.1(5) no
C6 C1 C10 C9 -1.6(5) no
C10 C1 C6 C5 178.8(3) no
C10 C1 C6 C7 2.1(5) no
C1 C2 C3 C4 -4.0(6) no
C1 C2 C11 C12 -103.5(4) no
C1 C2 C11 C16 79.8(4) no
C3 C2 C11 C12 74.5(5) no
C3 C2 C11 C16 -102.2(4) no
C11 C2 C3 C4 177.9(3) no
C2 C3 C4 C5 1.0(6) no
C3 C4 C5 C6 2.9(6) no
C3 C4 C5 C29 -177.3(3) no
C4 C5 C6 C1 -3.6(5) no
C4 C5 C6 C7 173.1(3) no
C4 C5 C29 C30 115.0(4) no
C4 C5 C29 C34 -63.4(5) no
C6 C5 C29 C30 -65.2(5) no
C6 C5 C29 C34 116.3(4) no
C29 C5 C6 C1 176.7(3) no
C29 C5 C6 C7 -6.7(5) no
C1 C6 C7 C8 -1.2(5) no
C5 C6 C7 C8 -177.8(3) no
C6 C7 C8 C9 -0.2(6) no
C7 C8 C9 C10 0.8(6) no
C8 C9 C10 C1 0.2(6) no
C2 C11 C12 C13 -176.4(3) no
C2 C11 C16 C15 177.1(3) no
C12 C11 C16 C15 0.2(5) no
C16 C11 C12 C13 0.5(5) no
C11 C12 C13 C14 -0.4(6) no
C12 C13 C14 N1 179.7(3) no
C12 C13 C14 C15 -0.5(5) no
N1 C14 C15 C16 -178.9(3) no
C13 C14 C15 C16 1.3(5) no
C14 C15 C16 C11 -1.2(5) no
N1 C17 C18 C19 179.2(2) no
N1 C17 C22 C21 -178.9(2) no
C18 C17 C22 C21 1.3(5) no
C22 C17 C18 C19 -1.1(5) no
C17 C18 C19 C20 0.6(5) no
C18 C19 C20 C21 -0.3(5) no
C19 C20 C21 C22 0.5(5) no
C20 C21 C22 C17 -1.0(5) no
N1 C23 C24 C25 179.9(3) no
N1 C23 C28 C27 -179.9(3) no
C24 C23 C28 C27 -0.5(5) no
C28 C23 C24 C25 0.5(5) no
C23 C24 C25 C26 -0.6(6) no
C24 C25 C26 C27 0.7(6) no
C25 C26 C27 C28 -0.7(6) no
C26 C27 C28 C23 0.7(6) no
C5 C29 C30 C31 -175.0(3) no
C5 C29 C34 C33 176.9(3) no
C30 C29 C34 C33 -1.7(5) no
C34 C29 C30 C31 3.5(5) no
C29 C30 C31 C32 -2.0(5) no
C30 C31 C32 N2 178.1(3) no
C30 C31 C32 C33 -1.5(5) no
N2 C32 C33 C34 -176.3(3) no
C31 C32 C33 C34 3.4(5) no
C32 C33 C34 C29 -1.8(5) no
N2 C35 C36 C37 179.5(3) no
N2 C35 C40 C39 -178.1(3) no
C36 C35 C40 C39 1.6(5) no
C40 C35 C36 C37 -0.3(5) no
C35 C36 C37 C38 -1.3(6) no
C36 C37 C38 C39 1.4(6) no
C37 C38 C39 C40 -0.1(6) no
C38 C39 C40 C35 -1.5(6) no
N2 C41 C42 C43 -179.5(3) no
N2 C41 C46 C45 -179.1(2) no
C42 C41 C46 C45 1.1(5) no
C46 C41 C42 C43 0.3(5) no
C41 C42 C43 C44 -1.6(5) no
C42 C43 C44 C45 1.4(5) no
C43 C44 C45 C46 0.0(5) no
C44 C45 C46 C41 -1.3(5) no
